data_3500020
loop_
_publ_author_name
'Thierry Maris'

_publ_section_references
;
Dolomanov, O.V., Bourhis, L.J., Gildea, R.J, Howard, J.A.K. & Puschmann, H.
 (2009), J. Appl. Cryst. 42, 339-341.

Sheldrick, G.M. (2008). Acta Cryst. A64, 112-122.
;
_publ_section_title
;
 4-Chlorobenzenesulfonyl chloride
;
_journal_name_full 'Personal communication to COD'
_journal_year 2019
_chemical_formula_moiety 'C6 H4 Cl2 O2 S'
_chemical_formula_sum 'C6 H4 Cl2 O2 S'
_chemical_formula_weight 211.05
_chemical_name_systematic
;
 Benzenesulfonyl chloride, 4-chloro-
;
_space_group_crystal_system monoclinic
_space_group_IT_number 14
_space_group_name_Hall '-P 2yn'
_space_group_name_H-M_alt 'P 1 21/n 1'
_symmetry_space_group_name_Hall '-P 2yn'
_symmetry_space_group_name_H-M 'P 1 21/n 1'
_atom_sites_solution_hydrogens difmap
_atom_sites_solution_primary direct
_audit_creation_date 2013-02-28
_audit_creation_method
;
  Olex2 1.2
  (compiled Dec  5 2012 16:20:19, GUI svn.r4385)
;
_cell_angle_alpha 90
_cell_angle_beta 97.320(3)
_cell_angle_gamma 90
_cell_formula_units_Z 4
_cell_length_a 6.2577(3)
_cell_length_b 7.7878(4)
_cell_length_c 16.1579(8)
_cell_measurement_reflns_used 4232
_cell_measurement_temperature 100
_cell_measurement_theta_max 69.995
_cell_measurement_theta_min 2.757
_cell_volume 781.02(7)
_computing_data_reduction 'SAINT v8.27A (Bruker, 2012)'
_computing_molecular_graphics
;
O. V. Dolomanov, L. J. Bourhis, R. J. Gildea, J. A. K. Howard and H. Puschmann,
OLEX2: a complete structure solution, refinement and analysis program.
J. Appl. Cryst. (2009). 42, 339-341.
;
_computing_publication_material
;
O. V. Dolomanov, L. J. Bourhis, R. J. Gildea, J. A. K. Howard and H. Puschmann,
OLEX2: a complete structure solution, refinement and analysis program.
J. Appl. Cryst. (2009). 42, 339-341.
;
_computing_structure_refinement
;
XL, G.M. Sheldrick, Acta Cryst.
(2008). A64, 112-122
;
_computing_structure_solution
;
XS, G.M. Sheldrick, Acta Cryst.
(2008). A64, 112-122
;
_diffrn_ambient_temperature 100
_diffrn_detector_area_resol_mean 8.3
_diffrn_measured_fraction_theta_full 0.958
_diffrn_measured_fraction_theta_max 0.938
_diffrn_measurement_device_type 'Bruker Microstar X8'
_diffrn_measurement_method '\w scans'
_diffrn_radiation_monochromator 'Helios Mirror Optics'
_diffrn_radiation_type CuK\a
_diffrn_radiation_wavelength 1.54178
_diffrn_reflns_av_R_equivalents 0.0409
_diffrn_reflns_av_unetI/netI 0.0355
_diffrn_reflns_Laue_measured_fraction_full 0.958
_diffrn_reflns_Laue_measured_fraction_max 0.938
_diffrn_reflns_limit_h_max 7
_diffrn_reflns_limit_h_min -7
_diffrn_reflns_limit_k_max 8
_diffrn_reflns_limit_k_min -8
_diffrn_reflns_limit_l_max 15
_diffrn_reflns_limit_l_min -19
_diffrn_reflns_number 5414
_diffrn_reflns_point_group_measured_fraction_full 0.958
_diffrn_reflns_point_group_measured_fraction_max 0.938
_diffrn_reflns_theta_full 67.679
_diffrn_reflns_theta_max 69.985
_diffrn_reflns_theta_min 5.521
_diffrn_source 'Rotating-anode X-ray tube'
_exptl_absorpt_coefficient_mu 9.526
_exptl_absorpt_correction_T_max 0.7533
_exptl_absorpt_correction_T_min 0.5245
_exptl_absorpt_correction_type multi-scan
_exptl_absorpt_process_details
;
SADABS-2012/1 (Bruker,2012) was used for absorption correction.
wR2(int) was 0.0821 before and 0.0538 after correction.
The Ratio of minimum to maximum transmission is 0.6963.
The \l/2 correction factor is 0.0015.
;
_exptl_crystal_density_diffrn 1.795
_exptl_crystal_F_000 424
_exptl_crystal_size_max 0.26
_exptl_crystal_size_mid 0.258
_exptl_crystal_size_min 0.195
_exptl_special_details
;
 ?
;
_geom_special_details
;
 All esds (except the esd in the dihedral angle between two l.s. planes)
 are estimated using the full covariance matrix.  The cell esds are taken
 into account individually in the estimation of esds in distances, angles
 and torsion angles; correlations between esds in cell parameters are only
 used when they are defined by crystal symmetry.  An approximate (isotropic)
 treatment of cell esds is used for estimating esds involving l.s. planes.
;
_refine_diff_density_max 0.470
_refine_diff_density_min -0.679
_refine_diff_density_rms 0.110
_refine_ls_extinction_method none
_refine_ls_goodness_of_fit_ref 1.110
_refine_ls_hydrogen_treatment refall
_refine_ls_matrix_type full
_refine_ls_number_parameters 116
_refine_ls_number_reflns 1391
_refine_ls_number_restraints 0
_refine_ls_restrained_S_all 1.110
_refine_ls_R_factor_all 0.0362
_refine_ls_R_factor_gt 0.0355
_refine_ls_shift/su_max 0.000
_refine_ls_shift/su_mean 0.000
_refine_ls_structure_factor_coef Fsqd
_refine_ls_weighting_details
;
 w=1/[\s^2^(Fo^2^)+(0.0563P)^2^+0.7509P]
 where P=(Fo^2^+2Fc^2^)/3
;
_refine_ls_weighting_scheme calc
_refine_ls_wR_factor_gt 0.0935
_refine_ls_wR_factor_ref 0.0944
_refine_special_details
;
 ?
;
_reflns_Friedel_coverage 0.000
_reflns_number_gt 1361
_reflns_number_total 1391
_reflns_special_details
;
 Reflections were merged by SHELXL according to the crystal
 class for the calculation of statistics and refinement.
 
 _reflns_Friedel_fraction is defined as the number of unique
 Friedel pairs measured divided by the number that would be
 possible theoretically, ignoring centric projections and
 systematic absences.
;
_reflns_threshold_expression 'I > 2\s(I)'
_cod_data_source_file phensocl2.cif
_cod_data_source_block phensocl2
_cod_depositor_comments 'Removed extra question mark in chemical name'
_cod_database_code 3500020
_cod_database_fobs_code 3500020
_olex2_refinement_description
;
;
_shelx_estimated_absorpt_t_max 0.258
_shelx_estimated_absorpt_t_min 0.191
_shelx_space_group_comment
;
The symmetry employed for this shelxl refinement is uniquely defined
by the following loop, which should always be used as a source of
symmetry information in preference to the above space-group names.
They are only intended as comments.
;
_shelxl_version_number 2012-9

loop_
_space_group_symop_operation_xyz
'x, y, z'
'-x+1/2, y+1/2, -z+1/2'
'-x, -y, -z'
'x-1/2, -y-1/2, z-1/2'

loop_
_atom_site_label
_atom_site_type_symbol
_atom_site_fract_x
_atom_site_fract_y
_atom_site_fract_z
_atom_site_U_iso_or_equiv
_atom_site_adp_type
_atom_site_occupancy
_atom_site_site_symmetry_order
_atom_site_calc_flag
Cl1 Cl 0.18263(8) 0.67307(7) 0.24262(3) 0.0109(2) Uani 1 1 d
Cl2 Cl 0.84557(8) 0.05882(7) 0.09773(3) 0.0127(2) Uani 1 1 d
S1 S 0.27141(8) 0.70295(7) 0.12611(3) 0.0075(2) Uani 1 1 d
O1 O 0.4002(3) 0.8539(2) 0.13025(11) 0.0150(4) Uani 1 1 d
O2 O 0.0783(3) 0.6902(2) 0.06945(10) 0.0143(4) Uani 1 1 d
C1 C 0.4323(3) 0.5201(3) 0.11777(13) 0.0073(4) Uani 1 1 d
C2 C 0.3454(3) 0.3808(3) 0.07211(13) 0.0081(5) Uani 1 1 d
C3 C 0.4735(4) 0.2373(3) 0.06566(13) 0.0087(5) Uani 1 1 d
C4 C 0.6836(3) 0.2372(3) 0.10579(14) 0.0090(5) Uani 1 1 d
C5 C 0.7694(4) 0.3772(3) 0.15209(14) 0.0111(5) Uani 1 1 d
C6 C 0.6427(4) 0.5213(3) 0.15824(14) 0.0108(5) Uani 1 1 d
H6 H 0.703(5) 0.617(4) 0.1905(19) 0.016(7) Uiso 1 1 d
H3 H 0.421(5) 0.142(4) 0.036(2) 0.019(8) Uiso 1 1 d
H2 H 0.207(5) 0.384(4) 0.0457(18) 0.012(7) Uiso 1 1 d
H5 H 0.904(5) 0.371(4) 0.1791(19) 0.018(7) Uiso 1 1 d

loop_
_atom_site_aniso_label
_atom_site_aniso_U_11
_atom_site_aniso_U_22
_atom_site_aniso_U_33
_atom_site_aniso_U_23
_atom_site_aniso_U_13
_atom_site_aniso_U_12
Cl1 0.0113(3) 0.0150(3) 0.0072(3) -0.00199(19) 0.0047(2) -0.00038(19)
Cl2 0.0118(3) 0.0100(3) 0.0165(3) -0.0016(2) 0.0023(2) 0.00427(19)
S1 0.0088(3) 0.0070(3) 0.0071(3) 0.00025(18) 0.0031(2) 0.00098(18)
O1 0.0174(9) 0.0092(9) 0.0205(9) 0.0001(7) 0.0104(7) -0.0021(7)
O2 0.0139(8) 0.0174(9) 0.0108(8) -0.0011(6) -0.0017(7) 0.0055(6)
C1 0.0079(10) 0.0081(11) 0.0068(10) 0.0007(8) 0.0048(8) 0.0007(8)
C2 0.0080(11) 0.0112(12) 0.0051(10) 0.0021(8) 0.0009(8) -0.0021(9)
C3 0.0123(10) 0.0080(12) 0.0061(10) -0.0011(9) 0.0023(8) -0.0019(8)
C4 0.0102(10) 0.0096(11) 0.0082(11) 0.0016(9) 0.0055(8) 0.0028(9)
C5 0.0070(10) 0.0142(12) 0.0122(11) -0.0006(9) 0.0012(8) -0.0003(9)
C6 0.0105(10) 0.0108(12) 0.0114(11) -0.0026(9) 0.0022(9) -0.0019(9)

loop_
_atom_type_symbol
_atom_type_description
_atom_type_scat_dispersion_real
_atom_type_scat_dispersion_imag
_atom_type_scat_source
C C 0.0181 0.0091 'International Tables Vol C Tables 4.2.6.8 and 6.1.1.4'
H H 0.0000 0.0000 'International Tables Vol C Tables 4.2.6.8 and 6.1.1.4'
O O 0.0492 0.0322 'International Tables Vol C Tables 4.2.6.8 and 6.1.1.4'
S S 0.3331 0.5567 'International Tables Vol C Tables 4.2.6.8 and 6.1.1.4'
Cl Cl 0.3639 0.7018 'International Tables Vol C Tables 4.2.6.8 and 6.1.1.4'

loop_
_geom_angle_atom_site_label_1
_geom_angle_atom_site_label_2
_geom_angle_atom_site_label_3
_geom_angle
O1 S1 Cl1 105.66(8)
O1 S1 O2 121.16(11)
O1 S1 C1 110.26(10)
O2 S1 Cl1 106.04(7)
O2 S1 C1 109.97(10)
C1 S1 Cl1 101.77(7)
C2 C1 S1 119.04(17)
C2 C1 C6 122.6(2)
C6 C1 S1 118.31(17)
C1 C2 C3 118.7(2)
C2 C3 C4 119.1(2)
C3 C4 Cl2 119.48(18)
C3 C4 C5 121.9(2)
C5 C4 Cl2 118.65(17)
C6 C5 C4 119.3(2)
C5 C6 C1 118.4(2)

loop_
_geom_bond_atom_site_label_1
_geom_bond_atom_site_label_2
_geom_bond_distance
Cl1 S1 2.0429(7)
Cl2 C4 1.734(2)
S1 O1 1.4221(18)
S1 O2 1.4237(17)
S1 C1 1.759(2)
C1 C2 1.384(3)
C1 C6 1.393(3)
C2 C3 1.387(3)
C3 C4 1.390(3)
C4 C5 1.391(3)
C5 C6 1.385(3)
